data_4123713
loop_
_publ_author_name
'Stoumpos, Constantinos C.'
'Frazer, Laszlo'
'Clark, Daniel J.'
'Kim, Yong Soo'
'Rhim, Sonny H.'
'Freeman, Arthur J.'
'Ketterson, John B.'
'Jang, Joon I.'
'Kanatzidis, Mercouri G.'

_publ_section_title
;
 Hybrid germanium iodide perovskite semiconductors: active lone pairs,
 structural distortions, direct and indirect energy gaps, and strong
 nonlinear optical properties.
;
_journal_issue 21
_journal_name_full 'Journal of the American Chemical Society'
_journal_page_first 6804
_journal_page_last 6819
_journal_paper_doi 10.1021/jacs.5b01025
_journal_volume 137
_journal_year 2015
_chemical_formula_moiety CH3C(NH2)2GeI3
_chemical_formula_sum 'C2 H7 Ge I3 N2'
_chemical_formula_weight 512.39
_chemical_name_common Acetamidinium_Germanium_Iodide
_space_group_IT_number 4
_symmetry_cell_setting monoclinic
_symmetry_space_group_name_Hall 'P 2yb'
_symmetry_space_group_name_H-M 'P 1 21 1'
_atom_sites_solution_hydrogens geom
_atom_sites_solution_primary direct
_atom_sites_solution_secondary difmap
_audit_creation_method SHELXL-97
_cell_angle_alpha 90.00
_cell_angle_beta 112.996(3)
_cell_angle_gamma 90.00
_cell_formula_units_Z 6
_cell_length_a 12.5627(5)
_cell_length_b 9.3403(4)
_cell_length_c 14.8345(7)
_cell_measurement_reflns_used 12390
_cell_measurement_temperature 293(2)
_cell_measurement_theta_max 27.20
_cell_measurement_theta_min 1.76
_cell_volume 1602.34(13)
_diffrn_ambient_temperature 293(2)
_diffrn_detector 'image plate (34 cm diameter)'
_diffrn_detector_area_resol_mean 6.67
_diffrn_detector_type STOE
_diffrn_measured_fraction_theta_full 0.994
_diffrn_measured_fraction_theta_max 0.994
_diffrn_measurement_device '2-circle goniometer'
_diffrn_measurement_device_type 'STOE IPDS 2'
_diffrn_measurement_method 'rotation method'
_diffrn_radiation_collimation '0.5 mm diameter, monocapillary'
_diffrn_radiation_monochromator 'plane graphite'
_diffrn_radiation_polarisn_norm 0
_diffrn_radiation_type 'Mo K\a'
_diffrn_radiation_wavelength 0.71073
_diffrn_reflns_av_R_equivalents 0.0248
_diffrn_reflns_av_sigmaI/netI 0.0325
_diffrn_reflns_limit_h_max 16
_diffrn_reflns_limit_h_min -17
_diffrn_reflns_limit_k_max 12
_diffrn_reflns_limit_k_min -12
_diffrn_reflns_limit_l_max 20
_diffrn_reflns_limit_l_min -20
_diffrn_reflns_number 15502
_diffrn_reflns_theta_full 29.15
_diffrn_reflns_theta_max 29.15
_diffrn_reflns_theta_min 1.76
_diffrn_source 'sealed X-ray tube, 12 x 0.4 mm long-fine focus'
_diffrn_source_current 30
_diffrn_source_power 1.20
_diffrn_source_voltage 40
_exptl_absorpt_coefficient_mu 11.472
_exptl_absorpt_correction_T_max 0.4827
_exptl_absorpt_correction_T_min 0.1423
_exptl_absorpt_correction_type integration
_exptl_crystal_colour yellow
_exptl_crystal_density_diffrn 3.186
_exptl_crystal_density_method 'not measured'
_exptl_crystal_description 'Hexagonal needle'
_exptl_crystal_F_000 1344
_exptl_crystal_size_max 0.171
_exptl_crystal_size_mid 0.059
_exptl_crystal_size_min 0.037
_refine_diff_density_max 0.873
_refine_diff_density_min -0.710
_refine_diff_density_rms 0.108
_refine_ls_abs_structure_details 'Flack H D (1983), Acta Cryst. A39, 876-881'
_refine_ls_abs_structure_Flack 0.00(2)
_refine_ls_extinction_coef 0.00320(8)
_refine_ls_extinction_expression Fc^*^=kFc[1+0.001xFc^2^\l^3^/sin(2\q)]^-1/4^
_refine_ls_extinction_method SHELXL
_refine_ls_goodness_of_fit_ref 0.940
_refine_ls_hydrogen_treatment mixed
_refine_ls_matrix_type full
_refine_ls_number_parameters 209
_refine_ls_number_reflns 8593
_refine_ls_number_restraints 1
_refine_ls_restrained_S_all 0.940
_refine_ls_R_factor_all 0.0370
_refine_ls_R_factor_gt 0.0270
_refine_ls_shift/su_max 0.001
_refine_ls_shift/su_mean 0.000
_refine_ls_structure_factor_coef Fsqd
_refine_ls_weighting_details 'calc w=1/[\s^2^(Fo^2^)+(0.0277P)^2^+0.0000P] where P=(Fo^2^+2Fc^2^)/3'
_refine_ls_weighting_scheme calc
_refine_ls_wR_factor_gt 0.0518
_refine_ls_wR_factor_ref 0.0539
_reflns_number_gt 7156
_reflns_number_total 8593
_reflns_threshold_expression >2sigma(I)
_cod_data_source_file ja5b01025_si_002.cif
_cod_data_source_block 4
_cod_depositor_comments
;
The following automatic conversions were performed:

'_symmetry_cell_setting' value 'Monoclinic' changed to 'monoclinic'
according to
/usr/data/users/saulius/crontab/automatic-downloads/rss-feeds/ACS/lib/dictionaries/cif_core.dic
dictionary named 'cif_core.dic' version 2.4.2 from 2011-04-26.

Automatic conversion script
Id: cif_fix_values 3271 2015-04-21 07:52:19Z andrius 

 Adding full bibliography for 4123710--4123716.cif.
;
_cod_original_cell_volume 1602.34(12)
_cod_original_sg_symbol_H-M P21
_cod_database_code 4123713

loop_
_symmetry_equiv_pos_as_xyz
'x, y, z'
'-x, y+1/2, -z'

loop_
_atom_site_label
_atom_site_type_symbol
_atom_site_fract_x
_atom_site_fract_y
_atom_site_fract_z
_atom_site_U_iso_or_equiv
_atom_site_adp_type
_atom_site_occupancy
_atom_site_symmetry_multiplicity
_atom_site_calc_flag
_atom_site_refinement_flags
I1 I 0.71715(3) 0.31670(5) 0.26751(3) 0.05291(10) Uani 1 1 d .
I2 I 0.29378(3) 0.06360(4) 0.51150(3) 0.04984(10) Uani 1 1 d .
I3 I 0.01341(3) 0.36913(5) 0.51679(3) 0.05255(10) Uani 1 1 d .
I4 I 0.99284(4) 0.32536(5) 0.01986(3) 0.05739(11) Uani 1 1 d .
I5 I 0.28384(3) 0.34586(4) 0.27716(3) 0.05394(11) Uani 1 1 d .
I6 I 0.00331(3) 0.08933(5) 0.76302(3) 0.05128(10) Uani 1 1 d .
I7 I 0.35921(4) 0.79353(5) 0.27065(4) 0.05916(12) Uani 1 1 d .
I8 I 0.36215(4) 0.52420(5) 0.04959(3) 0.05923(11) Uani 1 1 d .
I9 I 0.35384(3) 0.25718(5) 0.79312(4) 0.05759(12) Uani 1 1 d .
Ge1 Ge 0.15773(4) 0.03813(6) 0.61789(4) 0.03959(12) Uani 1 1 d .
Ge2 Ge 0.13867(5) 0.52974(7) 0.14052(4) 0.03980(12) Uani 1 1 d .
Ge3 Ge 0.49493(4) 0.57879(7) 0.24257(4) 0.04181(13) Uani 1 1 d .
C1 C 0.0038(5) 0.0649(7) 0.2428(5) 0.0491(14) Uani 1 1 d .
C2 C -0.1069(6) -0.0006(9) 0.1934(7) 0.079(2) Uani 1 1 d .
H2A H -0.0986 -0.0837 0.1586 0.119 Uiso 1 1 calc R
H2B H -0.1583 0.0663 0.1480 0.119 Uiso 1 1 calc R
H2C H -0.1380 -0.0284 0.2405 0.119 Uiso 1 1 calc R
C3 C 0.6658(5) 0.0841(7) 0.4686(5) 0.0475(13) Uani 1 1 d .
C4 C 0.5559(6) 0.1531(11) 0.4402(8) 0.095(3) Uani 1 1 d .
H4A H 0.5656 0.2445 0.4721 0.143 Uiso 1 1 calc R
H4B H 0.5051 0.0947 0.4590 0.143 Uiso 1 1 calc R
H4C H 0.5233 0.1665 0.3705 0.143 Uiso 1 1 calc R
C5 C 0.3404(5) 0.0575(6) 0.0436(5) 0.0484(13) Uani 1 1 d .
C6 C 0.3373(8) -0.0677(9) -0.0014(7) 0.084(3) Uani 1 1 d .
H6A H 0.4144 -0.1049 0.0185 0.126 Uiso 1 1 calc R
H6B H 0.3050 -0.0535 -0.0710 0.126 Uiso 1 1 calc R
H6C H 0.2904 -0.1344 0.0160 0.126 Uiso 1 1 calc R
N1 N 0.0160(5) 0.1777(6) 0.2943(5) 0.0665(17) Uani 1 1 d .
H1A H 0.0837 0.2133 0.3252 0.080 Uiso 1 1 calc R
H1B H -0.0436 0.2181 0.2982 0.080 Uiso 1 1 calc R
N2 N 0.0945(5) 0.0028(7) 0.2366(6) 0.089(2) Uani 1 1 d .
H2D H 0.1624 0.0382 0.2674 0.107 Uiso 1 1 calc R
H2E H 0.0861 -0.0732 0.2018 0.107 Uiso 1 1 calc R
N3 N 0.6733(9) -0.0396(11) 0.4353(7) 0.121(3) Uiso 1 1 d .
H3A H 0.7399 -0.0784 0.4494 0.145 Uiso 1 1 calc R
H3B H 0.6117 -0.0842 0.3987 0.145 Uiso 1 1 calc R
N4 N 0.7599(6) 0.1483(8) 0.5233(5) 0.0793(19) Uiso 1 1 d .
H4D H 0.8256 0.1075 0.5365 0.095 Uiso 1 1 calc R
H4E H 0.7568 0.2318 0.5466 0.095 Uiso 1 1 calc R
N5 N 0.2491(6) 0.1278(9) 0.0290(8) 0.139(4) Uani 1 1 d .
H5A H 0.1833 0.0954 -0.0104 0.167 Uiso 1 1 calc R
H5B H 0.2529 0.2080 0.0586 0.167 Uiso 1 1 calc R
N6 N 0.4445(6) 0.1137(10) 0.1076(7) 0.114(3) Uani 1 1 d .
H6D H 0.4457 0.1941 0.1362 0.137 Uiso 1 1 calc R
H6E H 0.5079 0.0681 0.1189 0.137 Uiso 1 1 calc R

loop_
_atom_site_aniso_label
_atom_site_aniso_U_11
_atom_site_aniso_U_22
_atom_site_aniso_U_33
_atom_site_aniso_U_23
_atom_site_aniso_U_13
_atom_site_aniso_U_12
I1 0.0460(2) 0.0531(2) 0.0540(2) -0.0137(2) 0.01350(17) -0.00273(18)
I2 0.04639(19) 0.0585(3) 0.0495(2) 0.00782(19) 0.02409(18) -0.00249(18)
I3 0.04321(19) 0.0544(2) 0.0517(2) 0.00390(19) 0.00952(17) 0.00969(18)
I4 0.0594(2) 0.0536(2) 0.0489(2) -0.0112(2) 0.01006(19) 0.0016(2)
I5 0.04145(19) 0.0544(3) 0.0588(2) 0.0178(2) 0.01184(17) 0.00409(17)
I6 0.0537(2) 0.0552(2) 0.0529(2) 0.00196(19) 0.0294(2) -0.00507(18)
I7 0.0550(2) 0.0570(3) 0.0728(3) -0.0092(2) 0.0328(2) 0.00643(19)
I8 0.0580(2) 0.0708(3) 0.0458(2) -0.0122(2) 0.01702(19) -0.0103(2)
I9 0.0419(2) 0.0580(3) 0.0742(3) -0.0116(2) 0.0241(2) 0.00442(18)
Ge1 0.0327(2) 0.0416(3) 0.0436(3) 0.0005(3) 0.0139(2) -0.0023(2)
Ge2 0.0384(3) 0.0406(3) 0.0416(3) 0.0038(3) 0.0169(2) 0.0025(2)
Ge3 0.0344(3) 0.0441(3) 0.0450(3) 0.0003(3) 0.0134(2) -0.0002(2)
C1 0.046(3) 0.053(4) 0.044(3) 0.000(3) 0.014(3) -0.002(3)
C2 0.051(4) 0.078(6) 0.097(6) -0.033(5) 0.016(4) -0.002(4)
C3 0.056(3) 0.039(3) 0.048(3) 0.001(3) 0.020(3) 0.005(3)
C4 0.039(4) 0.110(7) 0.125(8) -0.022(6) 0.019(5) 0.010(4)
C5 0.054(3) 0.042(3) 0.049(3) 0.000(3) 0.019(3) 0.000(3)
C6 0.098(6) 0.069(5) 0.088(6) -0.038(5) 0.041(5) -0.015(4)
N1 0.059(3) 0.048(3) 0.093(5) -0.027(3) 0.031(3) -0.003(3)
N2 0.054(3) 0.083(5) 0.128(6) -0.056(5) 0.034(4) 0.001(3)
N5 0.049(4) 0.099(6) 0.230(12) -0.075(7) 0.011(5) 0.012(4)
N6 0.062(4) 0.110(6) 0.149(8) -0.038(6) 0.017(5) 0.001(4)

loop_
_atom_type_symbol
_atom_type_description
_atom_type_scat_dispersion_real
_atom_type_scat_dispersion_imag
_atom_type_scat_source
C C 0.0033 0.0016 'International Tables Vol C Tables 4.2.6.8 and 6.1.1.4'
H H 0.0000 0.0000 'International Tables Vol C Tables 4.2.6.8 and 6.1.1.4'
N N 0.0061 0.0033 'International Tables Vol C Tables 4.2.6.8 and 6.1.1.4'
Ge Ge 0.1547 1.8001 'International Tables Vol C Tables 4.2.6.8 and 6.1.1.4'
I I -0.4742 1.8119 'International Tables Vol C Tables 4.2.6.8 and 6.1.1.4'

loop_
_geom_angle_atom_site_label_1
_geom_angle_atom_site_label_2
_geom_angle_atom_site_label_3
_geom_angle
_geom_angle_site_symmetry_1
_geom_angle_site_symmetry_3
I1 Ge1 I2 94.97(2) 2_646 .
I1 Ge1 I3 96.43(2) 2_646 2_546
I2 Ge1 I3 96.66(2) . 2_546
I5 Ge2 I6 97.00(2) . 2_556
I5 Ge2 I4 97.32(2) . 1_455
I6 Ge2 I4 94.38(2) 2_556 1_455
I9 Ge3 I8 95.55(2) 2_656 .
I9 Ge3 I7 95.92(2) 2_656 .
I8 Ge3 I7 97.63(2) . .
N1 C1 N2 120.2(6) . .
N1 C1 C2 121.7(6) . .
N2 C1 C2 118.1(6) . .
N3 C3 N4 118.5(8) . .
N3 C3 C4 120.2(9) . .
N4 C3 C4 121.2(7) . .
N5 C5 C6 121.4(8) . .
N5 C5 N6 118.0(7) . .
C6 C5 N6 120.6(7) . .

loop_
_geom_bond_atom_site_label_1
_geom_bond_atom_site_label_2
_geom_bond_distance
_geom_bond_site_symmetry_2
I1 Ge1 2.7479(7) 2_656
I2 Ge1 2.7525(6) .
I3 Ge1 2.7837(7) 2_556
I4 Ge2 2.7645(7) 1_655
I5 Ge2 2.7379(7) .
I6 Ge2 2.7447(6) 2_546
I7 Ge3 2.7675(7) .
I8 Ge3 2.7398(8) .
I9 Ge3 2.7299(7) 2_646
Ge1 I1 2.7479(7) 2_646
Ge1 I3 2.7837(7) 2_546
Ge2 I6 2.7446(6) 2_556
Ge2 I4 2.7645(7) 1_455
Ge3 I9 2.7299(7) 2_656
C1 N1 1.275(9) .
C1 N2 1.313(8) .
C1 C2 1.432(9) .
C3 N3 1.274(11) .
C3 N4 1.290(9) .
C3 C4 1.429(9) .
C5 N5 1.265(9) .
C5 C6 1.339(9) .
C5 N6 1.384(10) .
